data_7707122
loop_
_publ_author_name
'Heczko, Micha\/l'
'Reczy\'nski, Mateusz'
'N\"ather, Christian'
'Nowicka, Beata'

_publ_section_title
;
 Tuning of magnetic properties of the 2D CN-bridged
 Ni<sup>II</sup>-Nb<sup>IV</sup> framework by incorporation of guest
 cations of alkali and alkaline earth metals.
;
_journal_issue 22
_journal_name_full 'Dalton transactions (Cambridge, England : 2003)'
_journal_page_first 7537
_journal_page_last 7544
_journal_paper_doi 10.1039/d1dt00367d
_journal_volume 50
_journal_year 2021
_chemical_formula_sum 'C46 H122 Ca N28 Nb2 Ni3 O25'
_chemical_formula_weight 1869.74
_space_group_crystal_system monoclinic
_space_group_IT_number 12
_space_group_name_Hall '-C 2y'
_space_group_name_H-M_alt 'C 1 2/m 1'
_atom_sites_solution_hydrogens geom
_audit_creation_method SHELXL-2018/3
_audit_update_record
;
2021-01-20 deposited with the CCDC.	2021-04-15 downloaded from the CCDC.
;
_cell_angle_alpha 90
_cell_angle_beta 95.39(3)
_cell_angle_gamma 90
_cell_formula_units_Z 2
_cell_length_a 26.199(5)
_cell_length_b 15.628(3)
_cell_length_c 10.235(2)
_cell_measurement_reflns_used 21074
_cell_measurement_temperature 170(2)
_cell_measurement_theta_max 25.001
_cell_measurement_theta_min 1.519
_cell_volume 4172.1(14)
_computing_cell_refinement 'X-AREA (STOE, 2008)'
_computing_data_collection 'X-AREA (STOE, 2008)'
_computing_data_reduction 'X-AREA (STOE, 2008)'
_computing_structure_refinement 'SHELXL-2018/3 (Sheldrick, 2018)'
_computing_structure_solution 'SHELXT (Sheldrick, 2015)'
_diffrn_ambient_temperature 170(2)
_diffrn_measured_fraction_theta_full 0.999
_diffrn_measured_fraction_theta_max 0.999
_diffrn_measurement_device_type 'IPDS-2 from STOE'
_diffrn_measurement_method 'Omega scans'
_diffrn_radiation_type MoK\a
_diffrn_radiation_wavelength 0.71073
_diffrn_reflns_av_R_equivalents 0.0326
_diffrn_reflns_av_unetI/netI 0.0201
_diffrn_reflns_Laue_measured_fraction_full 0.999
_diffrn_reflns_Laue_measured_fraction_max 0.999
_diffrn_reflns_limit_h_max 31
_diffrn_reflns_limit_h_min -31
_diffrn_reflns_limit_k_max 18
_diffrn_reflns_limit_k_min -18
_diffrn_reflns_limit_l_max 12
_diffrn_reflns_limit_l_min -12
_diffrn_reflns_number 21074
_diffrn_reflns_point_group_measured_fraction_full 0.999
_diffrn_reflns_point_group_measured_fraction_max 0.999
_diffrn_reflns_theta_full 25.001
_diffrn_reflns_theta_max 25.001
_diffrn_reflns_theta_min 1.519
_exptl_absorpt_coefficient_mu 1.075
_exptl_absorpt_correction_type none
_exptl_crystal_colour yellow
_exptl_crystal_density_diffrn 1.488
_exptl_crystal_description block
_exptl_crystal_F_000 1960
_exptl_crystal_size_max 0.10
_exptl_crystal_size_mid 0.10
_exptl_crystal_size_min 0.08
_refine_diff_density_max 0.761
_refine_diff_density_min -0.647
_refine_diff_density_rms 0.092
_refine_ls_extinction_method none
_refine_ls_goodness_of_fit_ref 1.071
_refine_ls_hydrogen_treatment constr
_refine_ls_matrix_type full
_refine_ls_number_parameters 302
_refine_ls_number_reflns 3821
_refine_ls_number_restraints 0
_refine_ls_restrained_S_all 1.071
_refine_ls_R_factor_all 0.0577
_refine_ls_R_factor_gt 0.0504
_refine_ls_shift/su_max 0.003
_refine_ls_shift/su_mean 0.000
_refine_ls_structure_factor_coef Fsqd
_refine_ls_weighting_details 'w=1/[\s^2^(Fo^2^)+(0.0779P)^2^+14.5174P] where P=(Fo^2^+2Fc^2^)/3'
_refine_ls_weighting_scheme calc
_refine_ls_wR_factor_gt 0.1291
_refine_ls_wR_factor_ref 0.1339
_reflns_Friedel_coverage 0.000
_reflns_number_gt 3402
_reflns_number_total 3821
_reflns_threshold_expression 'I > 2\s(I)'
_cod_data_source_file d1dt00367d2.cif
_cod_data_source_block shelx
_cod_depositor_comments 'Adding full bibliography for 7707121--7707126.cif.'
_cod_original_cell_volume 4172.0(15)
_cod_original_sg_symbol_H-M 'C 2/m'
_cod_database_code 7707122
_shelx_shelxl_version_number 2018/3
_shelx_space_group_comment
;
The symmetry employed for this shelxl refinement is uniquely defined
by the following loop, which should always be used as a source of
symmetry information in preference to the above space-group names.
They are only intended as comments.
;

loop_
_space_group_symop_operation_xyz
'x, y, z'
'-x, y, -z'
'x+1/2, y+1/2, z'
'-x+1/2, y+1/2, -z'
'-x, -y, -z'
'x, -y, z'
'-x+1/2, -y+1/2, -z'
'x+1/2, -y+1/2, z'

loop_
_atom_site_label
_atom_site_type_symbol
_atom_site_fract_x
_atom_site_fract_y
_atom_site_fract_z
_atom_site_U_iso_or_equiv
_atom_site_adp_type
_atom_site_occupancy
_atom_site_site_symmetry_order
_atom_site_calc_flag
_atom_site_refinement_flags_posn
_atom_site_refinement_flags_adp
_atom_site_refinement_flags_occupancy
_atom_site_disorder_assembly
_atom_site_disorder_group
Nb1 Nb 0.32806(2) 0.500000 0.72005(4) 0.02720(16) Uani 1 2 d S T P . .
Ni2 Ni 0.250000 0.750000 1.000000 0.0325(2) Uani 1 2 d S . P . .
Ni1 Ni 0.500000 0.500000 0.500000 0.0328(3) Uani 1 4 d S T P . .
C1 C 0.28529(15) 0.5852(2) 0.8484(4) 0.0322(8) Uani 1 1 d . . . . .
N1 N 0.26548(14) 0.6331(2) 0.9116(3) 0.0393(8) Uani 1 1 d . . . . .
C2 C 0.3872(2) 0.500000 0.5780(5) 0.0336(12) Uani 1 2 d S T P . .
N2 N 0.4215(2) 0.500000 0.5157(5) 0.0398(11) Uani 1 2 d S T P . .
C3 C 0.38895(16) 0.5853(3) 0.8212(4) 0.0384(9) Uani 1 1 d . . . . .
N3 N 0.42037(16) 0.6304(3) 0.8670(4) 0.0532(10) Uani 1 1 d . . . . .
C4 C 0.32218(17) 0.3720(3) 0.6173(4) 0.0402(10) Uani 1 1 d . . . . .
N4 N 0.3224(2) 0.3056(3) 0.5701(4) 0.0626(12) Uani 1 1 d . . . . .
C5 C 0.2502(2) 0.500000 0.6053(6) 0.0413(14) Uani 1 2 d S T P . .
N5 N 0.2104(2) 0.500000 0.5497(6) 0.0551(15) Uani 1 2 d S T P . .
N21 N 0.18993(18) 0.6991(3) 1.0925(5) 0.0594(12) Uani 1 1 d . . . . .
H21 H 0.179080 0.743607 1.154469 0.071 Uiso 1 1 calc R U . . .
C21 C 0.1477(2) 0.6882(4) 0.9896(8) 0.083(2) Uani 1 1 d . . . . .
H21A H 0.114883 0.682721 1.029650 0.100 Uiso 1 1 calc R U . . .
H21B H 0.152980 0.635387 0.939151 0.100 Uiso 1 1 calc R U . . .
C22 C 0.1457(2) 0.7648(5) 0.8994(7) 0.083(2) Uani 1 1 d . . . . .
H22A H 0.118651 0.756167 0.826277 0.099 Uiso 1 1 calc R U . . .
H22B H 0.137006 0.816626 0.948274 0.099 Uiso 1 1 calc R U . . .
N22 N 0.19557(18) 0.7769(3) 0.8463(4) 0.0587(12) Uani 1 1 d . . . . .
H22 H 0.198429 0.731161 0.779001 0.070 Uiso 1 1 calc R U . . .
C23 C 0.2010(3) 0.8584(4) 0.7802(6) 0.087(2) Uani 1 1 d . . . . .
H23A H 0.196395 0.905622 0.842592 0.104 Uiso 1 1 calc R U . . .
H23B H 0.173771 0.863558 0.706677 0.104 Uiso 1 1 calc R U . . .
C24 C 0.2518(4) 0.8668(4) 0.7289(7) 0.092(3) Uani 1 1 d . . . . .
H24A H 0.250501 0.916000 0.667812 0.111 Uiso 1 1 calc R U . . .
H24B H 0.257921 0.814806 0.677222 0.111 Uiso 1 1 calc R U . . .
C25 C 0.2973(3) 0.8790(4) 0.8298(9) 0.096(3) Uani 1 1 d . . . . .
H25A H 0.327507 0.896131 0.784507 0.116 Uiso 1 1 calc R U . . .
H25B H 0.289766 0.925939 0.889950 0.116 Uiso 1 1 calc R U . . .
C11 C 0.5174(2) 0.6749(4) 0.5622(7) 0.0746(18) Uani 1 1 d . . . . .
H11A H 0.553616 0.675640 0.541733 0.090 Uiso 1 1 calc R U . . .
H11B H 0.511180 0.726525 0.614349 0.090 Uiso 1 1 calc R U . . .
N11 N 0.50755(16) 0.5975(3) 0.6377(4) 0.0525(10) Uani 1 1 d . . . . .
H11 H 0.473497 0.605005 0.672975 0.063 Uiso 1 1 calc R U . . .
C12 C 0.5459(2) 0.5811(5) 0.7511(5) 0.0726(19) Uani 1 1 d . . . . .
H12A H 0.545931 0.629874 0.812730 0.087 Uiso 1 1 calc R U . . .
H12B H 0.580407 0.577699 0.719282 0.087 Uiso 1 1 calc R U . . .
C13 C 0.5359(3) 0.500000 0.8235(7) 0.081(3) Uani 1 2 d S T P . .
H13A H 0.557635 0.500000 0.908046 0.098 Uiso 1 2 calc R U P . .
H13B H 0.499680 0.500001 0.843734 0.098 Uiso 1 2 calc R U P . .
Ca1 Ca 0.4653(2) 0.0813(3) 0.6314(5) 0.0673(12) Uani 0.25 1 d . . P A 1
O1 O 0.3871(3) 0.000000 0.6185(9) 0.136(4) Uani 1 2 d S T P A 1
O2 O 0.4131(4) 0.2045(8) 0.6784(14) 0.089(3) Uani 0.5 1 d . . P A 1
O3 O 0.4327(13) 0.110(2) 0.405(2) 0.139(13) Uani 0.25 1 d . . P A 1
O4 O 0.5214(5) 0.1441(8) 0.8045(13) 0.073(4) Uani 0.4 1 d . . P A 1
O4' O 0.4956(5) 0.1546(7) 0.8233(14) 0.073(3) Uani 0.4 1 d . . P A 1
O5 O 0.4783(10) -0.0746(16) 0.533(2) 0.115(9) Uani 0.25 1 d . . P A 1
O6 O 0.4498(3) 0.000000 0.8520(9) 0.113(3) Uani 1 2 d S T P A 1
O7 O 0.3315(2) 0.1685(3) 0.3950(4) 0.0820(13) Uani 1 1 d . . . B 1
O8 O 0.500000 0.2713(3) 1.000000 0.0566(12) Uani 1 2 d S T P C 1
O9 O 0.4208(13) 0.000000 1.027(3) 0.078(8) Uiso 0.2 2 d S . P D 1
O10 O 0.4100(6) 0.000000 1.1163(17) 0.053(4) Uiso 0.3 2 d S . P E 2
O11 O 0.3815(4) 0.0529(6) 0.4593(9) 0.078(2) Uani 0.5 1 d . . P F 2
O12 O 0.4063(12) 0.1721(17) 0.644(3) 0.088(9) Uiso 0.25 1 d . . P G 2
O13 O 0.5238(8) 0.1066(14) 0.909(2) 0.072(5) Uiso 0.2 1 d . . P H 2
O14 O 0.4239(4) 0.1024(7) 0.3165(12) 0.087(3) Uiso 0.5 1 d . . P I 2
O15 O 0.4549(8) 0.0930(14) 0.433(3) 0.071(5) Uiso 0.25 1 d . . P I 2

loop_
_atom_site_aniso_label
_atom_site_aniso_U_11
_atom_site_aniso_U_22
_atom_site_aniso_U_33
_atom_site_aniso_U_23
_atom_site_aniso_U_13
_atom_site_aniso_U_12
Nb1 0.0289(3) 0.0273(3) 0.0258(3) 0.000 0.00498(18) 0.000
Ni2 0.0364(4) 0.0293(4) 0.0323(4) -0.0023(3) 0.0071(3) 0.0031(3)
Ni1 0.0323(5) 0.0370(5) 0.0301(5) 0.000 0.0076(4) 0.000
C1 0.036(2) 0.0302(19) 0.0312(19) -0.0018(16) 0.0065(16) 0.0014(16)
N1 0.043(2) 0.0352(19) 0.0407(19) -0.0020(16) 0.0116(16) 0.0011(15)
C2 0.034(3) 0.039(3) 0.029(3) 0.000 0.005(2) 0.000
N2 0.041(3) 0.045(3) 0.035(3) 0.000 0.009(2) 0.000
C3 0.034(2) 0.040(2) 0.041(2) -0.0071(18) 0.0053(17) -0.0016(18)
N3 0.044(2) 0.059(3) 0.057(2) -0.017(2) 0.0064(18) -0.010(2)
C4 0.050(3) 0.036(2) 0.036(2) -0.0057(18) 0.0123(18) -0.0067(18)
N4 0.088(3) 0.046(2) 0.057(3) -0.016(2) 0.026(2) -0.015(2)
C5 0.041(4) 0.042(3) 0.040(3) 0.000 0.000(3) 0.000
N5 0.044(3) 0.067(4) 0.052(3) 0.000 -0.009(3) 0.000
N21 0.063(3) 0.048(2) 0.072(3) -0.012(2) 0.033(2) -0.008(2)
C21 0.056(4) 0.071(4) 0.127(6) -0.035(4) 0.023(4) -0.007(3)
C22 0.048(3) 0.114(6) 0.082(4) -0.048(4) -0.015(3) 0.026(3)
N22 0.070(3) 0.062(3) 0.042(2) -0.012(2) -0.003(2) 0.029(2)
C23 0.136(6) 0.083(4) 0.043(3) 0.006(3) 0.015(3) 0.058(4)
C24 0.161(8) 0.062(4) 0.058(4) 0.017(3) 0.031(5) 0.030(5)
C25 0.139(7) 0.037(3) 0.130(6) 0.008(3) 0.097(6) -0.001(4)
C11 0.070(4) 0.044(3) 0.112(5) -0.018(3) 0.022(3) -0.007(3)
N11 0.044(2) 0.059(2) 0.056(2) -0.020(2) 0.0123(18) -0.0049(19)
C12 0.043(3) 0.122(6) 0.053(3) -0.040(3) 0.006(2) -0.016(3)
C13 0.049(4) 0.163(10) 0.031(4) 0.000 0.004(3) 0.000
Ca1 0.075(3) 0.054(3) 0.071(3) -0.001(2) -0.002(2) 0.003(2)
O1 0.096(6) 0.214(12) 0.097(6) 0.000 0.006(5) 0.000
O2 0.063(6) 0.086(8) 0.118(10) -0.002(7) 0.012(6) 0.005(6)
O3 0.16(3) 0.19(3) 0.064(14) 0.097(17) -0.005(14) 0.03(2)
O4 0.063(7) 0.071(7) 0.085(8) -0.039(6) 0.001(6) 0.019(6)
O4' 0.078(9) 0.048(6) 0.098(9) 0.004(6) 0.034(7) 0.011(6)
O5 0.15(2) 0.131(19) 0.072(13) 0.058(13) 0.055(14) 0.024(16)
O6 0.110(6) 0.085(5) 0.137(7) 0.000 -0.031(5) 0.000
O7 0.131(4) 0.054(2) 0.061(2) -0.0011(19) 0.006(2) -0.006(2)
O8 0.047(3) 0.042(2) 0.077(3) 0.000 -0.010(2) 0.000
O11 0.091(6) 0.067(5) 0.075(5) 0.001(4) 0.003(5) 0.002(5)

loop_
_atom_type_symbol
_atom_type_description
_atom_type_scat_dispersion_real
_atom_type_scat_dispersion_imag
_atom_type_scat_source
C C 0.0033 0.0016 'International Tables Vol C Tables 4.2.6.8 and 6.1.1.4'
H H 0.0000 0.0000 'International Tables Vol C Tables 4.2.6.8 and 6.1.1.4'
N N 0.0061 0.0033 'International Tables Vol C Tables 4.2.6.8 and 6.1.1.4'
O O 0.0106 0.0060 'International Tables Vol C Tables 4.2.6.8 and 6.1.1.4'
Ca Ca 0.2262 0.3064 'International Tables Vol C Tables 4.2.6.8 and 6.1.1.4'
Ni Ni 0.3393 1.1124 'International Tables Vol C Tables 4.2.6.8 and 6.1.1.4'
Nb Nb -2.0727 0.6215 'International Tables Vol C Tables 4.2.6.8 and 6.1.1.4'

loop_
_geom_angle_atom_site_label_1
_geom_angle_atom_site_label_2
_geom_angle_atom_site_label_3
_geom_angle
_geom_angle_site_symmetry_1
_geom_angle_site_symmetry_3
_geom_angle_publ_flag
C2 Nb1 C1 143.19(10) . 6_565 ?
C2 Nb1 C1 143.19(10) . . ?
C1 Nb1 C1 72.8(2) 6_565 . ?
C2 Nb1 C3 78.09(16) . . ?
C1 Nb1 C3 116.93(15) 6_565 . ?
C1 Nb1 C3 75.56(15) . . ?
C2 Nb1 C3 78.09(16) . 6_565 ?
C1 Nb1 C3 75.56(15) 6_565 6_565 ?
C1 Nb1 C3 116.92(15) . 6_565 ?
C3 Nb1 C3 72.5(2) . 6_565 ?
C2 Nb1 C5 108.2(2) . . ?
C1 Nb1 C5 80.08(17) 6_565 . ?
C1 Nb1 C5 80.08(17) . . ?
C3 Nb1 C5 143.61(11) . . ?
C3 Nb1 C5 143.61(11) 6_565 . ?
C2 Nb1 C4 73.53(12) . 6_565 ?
C1 Nb1 C4 141.50(15) 6_565 6_565 ?
C1 Nb1 C4 74.40(14) . 6_565 ?
C3 Nb1 C4 72.81(17) . 6_565 ?
C3 Nb1 C4 138.77(16) 6_565 6_565 ?
C5 Nb1 C4 74.86(14) . 6_565 ?
C2 Nb1 C4 73.54(12) . . ?
C1 Nb1 C4 74.40(14) 6_565 . ?
C1 Nb1 C4 141.50(15) . . ?
C3 Nb1 C4 138.77(16) . . ?
C3 Nb1 C4 72.82(17) 6_565 . ?
C5 Nb1 C4 74.86(14) . . ?
C4 Nb1 C4 124.7(2) 6_565 . ?
N22 Ni2 N22 180.0 . 7_567 ?
N22 Ni2 N21 94.2(2) . 7_567 ?
N22 Ni2 N21 85.8(2) 7_567 7_567 ?
N22 Ni2 N21 85.8(2) . . ?
N22 Ni2 N21 94.2(2) 7_567 . ?
N21 Ni2 N21 180.0 7_567 . ?
N22 Ni2 N1 89.77(15) . . ?
N22 Ni2 N1 90.23(15) 7_567 . ?
N21 Ni2 N1 87.20(15) 7_567 . ?
N21 Ni2 N1 92.81(15) . . ?
N22 Ni2 N1 90.23(15) . 7_567 ?
N22 Ni2 N1 89.77(15) 7_567 7_567 ?
N21 Ni2 N1 92.80(15) 7_567 7_567 ?
N21 Ni2 N1 87.19(15) . 7_567 ?
N1 Ni2 N1 180.0 . 7_567 ?
N11 Ni1 N11 180.0 . 5_666 ?
N11 Ni1 N11 94.6(3) . 6_565 ?
N11 Ni1 N11 85.4(3) 5_666 6_565 ?
N11 Ni1 N11 85.4(3) . 2_656 ?
N11 Ni1 N11 94.6(3) 5_666 2_656 ?
N11 Ni1 N11 180.0 6_565 2_656 ?
N11 Ni1 N2 88.82(15) . . ?
N11 Ni1 N2 91.18(15) 5_666 . ?
N11 Ni1 N2 88.82(15) 6_565 . ?
N11 Ni1 N2 91.18(15) 2_656 . ?
N11 Ni1 N2 91.18(15) . 5_666 ?
N11 Ni1 N2 88.82(15) 5_666 5_666 ?
N11 Ni1 N2 91.18(15) 6_565 5_666 ?
N11 Ni1 N2 88.82(15) 2_656 5_666 ?
N2 Ni1 N2 180.0 . 5_666 ?
N1 C1 Nb1 175.4(3) . . ?
C1 N1 Ni2 158.5(3) . . ?
N2 C2 Nb1 172.9(5) . . ?
C2 N2 Ni1 150.9(5) . . ?
N3 C3 Nb1 176.7(4) . . ?
N4 C4 Nb1 175.2(5) . . ?
N5 C5 Nb1 178.7(6) . . ?
C21 N21 C25 114.1(6) . 7_567 ?
C21 N21 Ni2 105.8(4) . . ?
C25 N21 Ni2 114.9(4) 7_567 . ?
N21 C21 C22 109.1(5) . . ?
N22 C22 C21 110.2(5) . . ?
C23 N22 C22 114.3(5) . . ?
C23 N22 Ni2 116.2(4) . . ?
C22 N22 Ni2 105.4(4) . . ?
N22 C23 C24 111.8(5) . . ?
C23 C24 C25 116.4(6) . . ?
N21 C25 C24 112.7(5) 7_567 . ?
N11 C11 C11 108.9(4) . 2_656 ?
C11 N11 C12 114.4(5) . . ?
C11 N11 Ni1 104.9(3) . . ?
C12 N11 Ni1 114.8(4) . . ?
N11 C12 C13 113.2(5) . . ?
C12 C13 C12 114.8(6) 6_565 . ?
O5 Ca1 O5 21(2) 6 5_656 ?
O5 Ca1 O4' 134.8(14) 6 . ?
O5 Ca1 O4' 115.9(9) 5_656 . ?
O5 Ca1 O4 119.6(15) 6 . ?
O5 Ca1 O4 99.5(9) 5_656 . ?
O4' Ca1 O4 17.9(3) . . ?
O5 Ca1 O1 103.6(13) 6 . ?
O5 Ca1 O1 121.9(8) 5_656 . ?
O4' Ca1 O1 121.6(4) . . ?
O4 Ca1 O1 135.7(5) . . ?
O5 Ca1 O3 42.0(17) 6 . ?
O5 Ca1 O3 60.9(12) 5_656 . ?
O4' Ca1 O3 140.0(9) . . ?
O4 Ca1 O3 139.6(9) . . ?
O1 Ca1 O3 79.9(8) . . ?
O5 Ca1 O2 119.0(16) 6 . ?
O5 Ca1 O2 125.5(7) 5_656 . ?
O4' Ca1 O2 66.4(5) . . ?
O4 Ca1 O2 81.2(5) . . ?
O1 Ca1 O2 86.4(4) . . ?
O3 Ca1 O2 83.6(9) . . ?
O5 Ca1 Ca1 84.5(14) 6 6 ?
O5 Ca1 Ca1 87.4(6) 5_656 6 ?
O4' Ca1 Ca1 119.2(3) . 6 ?
O4 Ca1 Ca1 114.1(3) . 6 ?
O1 Ca1 Ca1 58.10(17) . 6 ?
O3 Ca1 Ca1 100.7(8) . 6 ?
O2 Ca1 Ca1 142.3(3) . 6 ?
O5 Ca1 O6 145.0(15) 6 . ?
O5 Ca1 O6 138.2(6) 5_656 . ?
O4' Ca1 O6 65.7(3) . . ?
O4 Ca1 O6 72.5(4) . . ?
O1 Ca1 O6 66.2(3) . . ?
O3 Ca1 O6 146.1(8) . . ?
O2 Ca1 O6 94.4(4) . . ?
Ca1 Ca1 O6 61.42(15) 6 . ?
O5 Ca1 O5 60.3(15) 6 . ?
O5 Ca1 O5 65.0(9) 5_656 . ?
O4' Ca1 O5 135.7(7) . . ?
O4 Ca1 O5 124.0(7) . . ?
O1 Ca1 O5 68.6(6) . . ?
O3 Ca1 O5 81.7(9) . . ?
O2 Ca1 O5 152.9(8) . . ?
Ca1 Ca1 O5 24.2(4) 6 . ?
O6 Ca1 O5 85.4(4) . . ?
O5 Ca1 O3 60.4(15) 6 2_656 ?
O5 Ca1 O3 39.6(8) 5_656 2_656 ?
O4' Ca1 O3 77.2(5) . 2_656 ?
O4 Ca1 O3 60.1(5) . 2_656 ?
O1 Ca1 O3 155.1(6) . 2_656 ?
O3 Ca1 O3 95.7(11) . 2_656 ?
O2 Ca1 O3 117.6(7) . 2_656 ?
Ca1 Ca1 O3 99.4(7) 6 2_656 ?
O6 Ca1 O3 114.7(7) . 2_656 ?
O5 Ca1 O3 86.5(8) . 2_656 ?
O5 Ca1 Ca1 15.2(14) 6 2_656 ?
O5 Ca1 Ca1 7.1(6) 5_656 2_656 ?
O4' Ca1 Ca1 120.0(4) . 2_656 ?
O4 Ca1 Ca1 104.4(4) . 2_656 ?
O1 Ca1 Ca1 118.4(3) . 2_656 ?
O3 Ca1 Ca1 53.9(8) . 2_656 ?
O2 Ca1 Ca1 120.7(3) . 2_656 ?
Ca1 Ca1 Ca1 90.0 6 2_656 ?
O6 Ca1 Ca1 144.3(2) . 2_656 ?
O5 Ca1 Ca1 66.6(4) . 2_656 ?
O3 Ca1 Ca1 45.3(4) 2_656 2_656 ?
Ca1 O1 Ca1 63.8(3) . 6 ?
O5 O3 Ca1 24.4(7) 6 . ?
O5 O3 Ca1 57.1(12) 6 2_656 ?
Ca1 O3 Ca1 80.8(9) . 2_656 ?
O4' O4 Ca1 76.7(17) . . ?
O4 O4' Ca1 85.4(17) . . ?
Ca1 O5 O5 142(4) 6 2_656 ?
Ca1 O5 O3 114(2) 6 6 ?
O5 O5 O3 100(3) 2_656 6 ?
Ca1 O5 Ca1 158(2) 6 5_656 ?
O5 O5 Ca1 16.6(16) 2_656 5_656 ?
O3 O5 Ca1 83.3(14) 6 5_656 ?
Ca1 O5 Ca1 71.3(14) 6 . ?
O5 O5 Ca1 109.0(10) 2_656 . ?
O3 O5 Ca1 117.6(15) 6 . ?
Ca1 O5 Ca1 115.0(9) 5_656 . ?
Ca1 O6 Ca1 57.2(3) 6 . ?

loop_
_geom_bond_atom_site_label_1
_geom_bond_atom_site_label_2
_geom_bond_distance
_geom_bond_site_symmetry_2
_geom_bond_publ_flag
Nb1 C2 2.222(6) . ?
Nb1 C1 2.243(4) 6_565 ?
Nb1 C1 2.243(4) . ?
Nb1 C3 2.255(4) . ?
Nb1 C3 2.255(4) 6_565 ?
Nb1 C5 2.257(6) . ?
Nb1 C4 2.258(4) 6_565 ?
Nb1 C4 2.259(4) . ?
Ni2 N22 2.065(4) . ?
Ni2 N22 2.065(4) 7_567 ?
Ni2 N21 2.070(4) 7_567 ?
Ni2 N21 2.070(4) . ?
Ni2 N1 2.096(3) . ?
Ni2 N1 2.096(3) 7_567 ?
Ni1 N11 2.073(4) . ?
Ni1 N11 2.073(4) 5_666 ?
Ni1 N11 2.073(4) 6_565 ?
Ni1 N11 2.073(4) 2_656 ?
Ni1 N2 2.078(5) . ?
Ni1 N2 2.078(5) 5_666 ?
C1 N1 1.144(5) . ?
C2 N2 1.150(7) . ?
C3 N3 1.149(6) . ?
C4 N4 1.145(6) . ?
C5 N5 1.138(8) . ?
N21 C21 1.464(9) . ?
N21 C25 1.477(8) 7_567 ?
C21 C22 1.511(11) . ?
C22 N22 1.474(8) . ?
N22 C23 1.456(8) . ?
C23 C24 1.484(11) . ?
C24 C25 1.514(12) . ?
C11 N11 1.471(8) . ?
C11 C11 1.495(14) 2_656 ?
N11 C12 1.484(7) . ?
C12 C13 1.503(8) . ?
Ca1 O5 1.098(18) 6 ?
Ca1 O5 2.34(2) 5_656 ?
Ca1 O4' 2.347(16) . ?
Ca1 O4 2.404(13) . ?
Ca1 O1 2.403(9) . ?
Ca1 O3 2.44(2) . ?
Ca1 O2 2.435(13) . ?
Ca1 Ca1 2.540(10) 6 ?
Ca1 O6 2.655(10) . ?
Ca1 O5 2.67(3) . ?
Ca1 O3 2.77(4) 2_656 ?
Ca1 Ca1 3.385(11) 2_656 ?
O3 O5 1.78(4) 6 ?
O4 O4' 0.740(12) . ?
O5 O5 1.38(4) 2_656 ?
O11 O11 1.654(17) 6 ?
O14 O15 1.38(3) . ?
